data_8106683
loop_
_publ_author_name
'Shao, HaiFeng'
'Hou, YanJun'

_publ_section_title
;
 The crystal structure of
 bis(2-(2,2,2-trifluoroacetyl)-3,4-dihydronaphthalen-1-olato-\k2O,O&#x2032;)copper(II),
 C24H16CuF6O4
;
_journal_issue 5
_journal_name_full 'Zeitschrift f\"ur Kristallographie - New Crystal Structures'
_journal_page_first 801
_journal_page_last 802
_journal_paper_doi 10.1515/ncrs-2017-0050
_journal_volume 232
_journal_year 2017
_chemical_formula_moiety 'C24 H16 Cu F6 O4'
_chemical_formula_sum 'C24 H16 Cu F6 O4'
_chemical_formula_weight 545.91
_chemical_name_systematic
; 
Cu[2-(2,2,2-trifluoroacetyl)-3,4-dihydronaphthalen-1(2H)-one]2
;
_space_group_IT_number 2
_space_group_name_Hall '-P 1'
_space_group_name_H-M_alt 'P -1'
_symmetry_cell_setting triclinic
_symmetry_space_group_name_Hall '-P 1'
_symmetry_space_group_name_H-M 'P -1'
_atom_sites_solution_hydrogens geom
_atom_sites_solution_primary direct
_atom_sites_solution_secondary difmap
_audit_creation_method SHELXL-97
_cell_angle_alpha 68.668(10)
_cell_angle_beta 77.063(9)
_cell_angle_gamma 86.847(9)
_cell_formula_units_Z 1
_cell_length_a 6.5651(7)
_cell_length_b 9.4145(10)
_cell_length_c 9.5014(11)
_cell_measurement_reflns_used 839
_cell_measurement_temperature 293(2)
_cell_measurement_theta_max 29.0489
_cell_measurement_theta_min 3.1788
_cell_volume 532.91(11)
_computing_cell_refinement SAINT
_computing_data_collection APEX2
_computing_data_reduction SAINT
_computing_molecular_graphics SHELXTL
_computing_publication_material SHELXTL
_computing_structure_refinement SHELXL97
_computing_structure_solution SHELXS97
_diffrn_ambient_temperature 293(2)
_diffrn_detector_area_resol_mean 16.1954
_diffrn_measured_fraction_theta_full 0.971
_diffrn_measured_fraction_theta_max 0.971
_diffrn_measurement_device_type 'Xcalibur, Eos'
_diffrn_measurement_method '\w scans'
_diffrn_radiation_monochromator graphite
_diffrn_radiation_source 'Enhance (Mo) X-ray Source'
_diffrn_radiation_type MoK\a
_diffrn_radiation_wavelength 0.71073
_diffrn_reflns_av_R_equivalents 0.0290
_diffrn_reflns_av_sigmaI/netI 0.0673
_diffrn_reflns_limit_h_max 8
_diffrn_reflns_limit_h_min -8
_diffrn_reflns_limit_k_max 12
_diffrn_reflns_limit_k_min -11
_diffrn_reflns_limit_l_max 12
_diffrn_reflns_limit_l_min -11
_diffrn_reflns_number 3749
_diffrn_reflns_theta_full 27.08
_diffrn_reflns_theta_max 27.08
_diffrn_reflns_theta_min 3.19
_diffrn_standards_number 3882
_exptl_absorpt_coefficient_mu 1.108
_exptl_absorpt_correction_T_max 1.00000
_exptl_absorpt_correction_T_min 0.73442
_exptl_absorpt_correction_type multi-scan
_exptl_absorpt_process_details
;
CrysAlisPro, Agilent Technologies,
Version 1.171.35.21 (release 20-01-2012 CrysAlis171 .NET)
(compiled Jan 23 2012,18:06:46)
Empirical absorption correction using spherical harmonics,
 implemented in SCALE3 ABSPACK scaling algorithm.
;
_exptl_crystal_colour brown
_exptl_crystal_density_diffrn 1.701
_exptl_crystal_density_method 'not measured'
_exptl_crystal_description block
_exptl_crystal_F_000 275
_exptl_crystal_size_max 0.28
_exptl_crystal_size_mid 0.28
_exptl_crystal_size_min 0.24
_refine_diff_density_max 0.841
_refine_diff_density_min -0.580
_refine_diff_density_rms 0.094
_refine_ls_extinction_method none
_refine_ls_goodness_of_fit_ref 1.036
_refine_ls_hydrogen_treatment mixed
_refine_ls_matrix_type full
_refine_ls_number_parameters 160
_refine_ls_number_reflns 2280
_refine_ls_number_restraints 0
_refine_ls_restrained_S_all 1.036
_refine_ls_R_factor_all 0.0748
_refine_ls_R_factor_gt 0.0596
_refine_ls_shift/su_max 0.000
_refine_ls_shift/su_mean 0.000
_refine_ls_structure_factor_coef Fsqd
_refine_ls_weighting_details 'calc w=1/[\s^2^(Fo^2^)+(0.0660P)^2^+0.2061P] where P=(Fo^2^+2Fc^2^)/3'
_refine_ls_weighting_scheme calc
_refine_ls_wR_factor_gt 0.1324
_refine_ls_wR_factor_ref 0.1477
_reflns_number_gt 1853
_reflns_number_total 2280
_reflns_threshold_expression >2sigma(I)
_cod_data_source_file suppl_ncrs-2017-0050_suppl.cif
_cod_data_source_block szhzh
_cod_depositor_comments
;
The following automatic conversions were performed:

data item '_symmetry_cell_setting' value 'Triclinic' was changed to
'triclinic' in accordance with the built-in table derived from the
CIF Core dictionary named 'cif_core.dic' version 2.4.5 last updated
on 2014-11-21.

Automatic conversion script
Id: cif_fix_values 8738 2021-04-28 16:35:53Z antanas 
;
_cod_original_cell_volume 532.91(10)
_cod_database_code 8106683

loop_
_symmetry_equiv_pos_as_xyz
'x, y, z'
'-x, -y, -z'

loop_
_atom_site_label
_atom_site_type_symbol
_atom_site_fract_x
_atom_site_fract_y
_atom_site_fract_z
_atom_site_U_iso_or_equiv
_atom_site_adp_type
_atom_site_occupancy
_atom_site_symmetry_multiplicity
_atom_site_calc_flag
_atom_site_refinement_flags
_atom_site_disorder_assembly
_atom_site_disorder_group
Cu1 Cu 1.0000 0.5000 0.5000 0.0382(3) Uani 1 2 d S . .
F1 F 0.9004(6) 1.0404(3) 0.1481(4) 0.0977(12) Uani 1 1 d . . .
F2 F 0.7123(5) 1.0129(3) 0.3704(5) 0.0925(11) Uani 1 1 d . . .
F3 F 1.0411(5) 0.9937(3) 0.3385(4) 0.0869(11) Uani 1 1 d . . .
O1 O 0.7899(4) 0.4722(3) 0.4032(3) 0.0406(6) Uani 1 1 d . . .
O2 O 0.9917(4) 0.7148(3) 0.4069(3) 0.0426(7) Uani 1 1 d . . .
C1 C 0.4939(7) 0.3588(5) 0.3087(5) 0.0468(10) Uani 1 1 d . . .
H1 H 0.5736 0.2916 0.3722 0.056 Uiso 1 1 calc R . .
C2 C 0.3482(7) 0.3024(5) 0.2576(5) 0.0563(12) Uani 1 1 d . . .
H2 H 0.3296 0.1977 0.2857 0.068 Uiso 1 1 calc R . .
C3 C 0.2292(7) 0.4031(6) 0.1637(6) 0.0611(13) Uani 1 1 d . . .
H3 H 0.1284 0.3659 0.1300 0.073 Uiso 1 1 calc R . .
C4 C 0.2597(7) 0.5574(6) 0.1204(6) 0.0578(12) Uani 1 1 d . . .
H4 H 0.1796 0.6236 0.0565 0.069 Uiso 1 1 calc R . .
C5 C 0.4066(6) 0.6170(5) 0.1694(5) 0.0441(10) Uani 1 1 d . . .
C6 C 0.5241(6) 0.5156(4) 0.2668(4) 0.0363(8) Uani 1 1 d . . .
C7 C 0.6794(5) 0.5728(4) 0.3259(4) 0.0350(8) Uani 1 1 d . . .
C8 C 0.6950(6) 0.7318(4) 0.2960(5) 0.0431(9) Uani 1 1 d . . .
C9 C 0.5131(8) 0.8283(5) 0.2372(6) 0.0625(13) Uani 1 1 d . . .
H9A H 0.3959 0.8157 0.3240 0.075 Uiso 1 1 calc R . .
H9B H 0.5566 0.9351 0.1923 0.075 Uiso 1 1 calc R . .
C10 C 0.4456(7) 0.7846(5) 0.1211(6) 0.0586(12) Uani 1 1 d . . .
H10A H 0.5521 0.8185 0.0258 0.070 Uiso 1 1 calc R . .
H10B H 0.3184 0.8370 0.0996 0.070 Uiso 1 1 calc R . .
C11 C 0.8542(6) 0.7872(4) 0.3359(5) 0.0388(9) Uani 1 1 d . . .
C12 C 0.8781(7) 0.9602(5) 0.2964(6) 0.0540(12) Uani 1 1 d . . .

loop_
_atom_site_aniso_label
_atom_site_aniso_U_11
_atom_site_aniso_U_22
_atom_site_aniso_U_33
_atom_site_aniso_U_23
_atom_site_aniso_U_13
_atom_site_aniso_U_12
Cu1 0.0366(4) 0.0275(4) 0.0511(5) -0.0087(3) -0.0206(3) 0.0040(3)
F1 0.152(3) 0.0379(16) 0.087(2) 0.0166(15) -0.055(2) -0.0273(18)
F2 0.091(2) 0.0481(18) 0.151(3) -0.048(2) -0.039(2) 0.0265(16)
F3 0.090(2) 0.0393(16) 0.153(3) -0.0309(18) -0.075(2) 0.0017(14)
O1 0.0461(15) 0.0259(13) 0.0513(16) -0.0084(12) -0.0236(13) 0.0028(11)
O2 0.0393(14) 0.0294(14) 0.0613(18) -0.0109(13) -0.0245(13) 0.0013(11)
C1 0.056(2) 0.040(2) 0.045(2) -0.0110(19) -0.017(2) -0.0059(19)
C2 0.067(3) 0.052(3) 0.056(3) -0.023(2) -0.015(2) -0.019(2)
C3 0.051(3) 0.076(4) 0.069(3) -0.035(3) -0.020(2) -0.011(2)
C4 0.047(2) 0.071(3) 0.065(3) -0.028(3) -0.028(2) 0.009(2)
C5 0.038(2) 0.053(3) 0.046(2) -0.020(2) -0.0153(18) 0.0045(18)
C6 0.040(2) 0.037(2) 0.0293(19) -0.0075(16) -0.0099(16) -0.0031(16)
C7 0.0351(18) 0.034(2) 0.0324(19) -0.0067(16) -0.0095(15) 0.0005(15)
C8 0.047(2) 0.031(2) 0.051(2) -0.0048(18) -0.0266(19) 0.0011(17)
C9 0.068(3) 0.041(3) 0.085(4) -0.013(2) -0.046(3) 0.010(2)
C10 0.064(3) 0.044(3) 0.068(3) -0.008(2) -0.040(3) 0.010(2)
C11 0.044(2) 0.0247(19) 0.044(2) -0.0053(17) -0.0157(17) 0.0005(16)
C12 0.061(3) 0.029(2) 0.076(3) -0.012(2) -0.036(3) 0.005(2)

loop_
_atom_type_symbol
_atom_type_description
_atom_type_scat_dispersion_real
_atom_type_scat_dispersion_imag
_atom_type_scat_source
C C 0.0033 0.0016 'International Tables Vol C Tables 4.2.6.8 and 6.1.1.4'
H H 0.0000 0.0000 'International Tables Vol C Tables 4.2.6.8 and 6.1.1.4'
Cu Cu 0.3201 1.2651 'International Tables Vol C Tables 4.2.6.8 and 6.1.1.4'
F F 0.0171 0.0103 'International Tables Vol C Tables 4.2.6.8 and 6.1.1.4'
O O 0.0106 0.0060 'International Tables Vol C Tables 4.2.6.8 and 6.1.1.4'

loop_
_geom_angle_atom_site_label_1
_geom_angle_atom_site_label_2
_geom_angle_atom_site_label_3
_geom_angle
_geom_angle_site_symmetry_1
_geom_angle_site_symmetry_3
O2 Cu1 O2 180.0 2_766 .
O2 Cu1 O1 91.60(10) 2_766 2_766
O2 Cu1 O1 88.40(11) . 2_766
O2 Cu1 O1 88.40(10) 2_766 .
O2 Cu1 O1 91.60(10) . .
O1 Cu1 O1 180.0 2_766 .
C7 O1 Cu1 128.3(2) . .
C11 O2 Cu1 125.5(2) . .
C2 C1 C6 120.9(4) . .
C2 C1 H1 119.5 . .
C6 C1 H1 119.5 . .
C1 C2 C3 119.3(4) . .
C1 C2 H2 120.3 . .
C3 C2 H2 120.3 . .
C4 C3 C2 120.1(4) . .
C4 C3 H3 119.9 . .
C2 C3 H3 119.9 . .
C3 C4 C5 121.6(4) . .
C3 C4 H4 119.2 . .
C5 C4 H4 119.2 . .
C4 C5 C6 118.4(4) . .
C4 C5 C10 122.6(4) . .
C6 C5 C10 119.1(3) . .
C1 C6 C5 119.6(3) . .
C1 C6 C7 119.7(3) . .
C5 C6 C7 120.7(4) . .
O1 C7 C8 124.6(3) . .
O1 C7 C6 115.8(3) . .
C8 C7 C6 119.6(3) . .
C11 C8 C7 119.5(3) . .
C11 C8 C9 123.9(4) . .
C7 C8 C9 116.2(3) . .
C10 C9 C8 112.0(4) . .
C10 C9 H9A 109.2 . .
C8 C9 H9A 109.2 . .
C10 C9 H9B 109.2 . .
C8 C9 H9B 109.2 . .
H9A C9 H9B 107.9 . .
C9 C10 C5 113.7(4) . .
C9 C10 H10A 108.8 . .
C5 C10 H10A 108.8 . .
C9 C10 H10B 108.8 . .
C5 C10 H10B 108.8 . .
H10A C10 H10B 107.7 . .
O2 C11 C8 129.1(3) . .
O2 C11 C12 111.2(3) . .
C8 C11 C12 119.7(3) . .
F1 C12 F3 106.8(4) . .
F1 C12 F2 107.0(4) . .
F3 C12 F2 106.4(4) . .
F1 C12 C11 113.3(4) . .
F3 C12 C11 111.7(3) . .
F2 C12 C11 111.3(4) . .

loop_
_geom_bond_atom_site_label_1
_geom_bond_atom_site_label_2
_geom_bond_distance
_geom_bond_site_symmetry_2
Cu1 O2 1.893(3) 2_766
Cu1 O2 1.893(3) .
Cu1 O1 1.898(2) 2_766
Cu1 O1 1.898(2) .
F1 C12 1.313(5) .
F2 C12 1.333(6) .
F3 C12 1.313(5) .
O1 C7 1.272(4) .
O2 C11 1.267(4) .
C1 C2 1.373(5) .
C1 C6 1.395(5) .
C1 H1 0.9300 .
C2 C3 1.386(7) .
C2 H2 0.9300 .
C3 C4 1.371(7) .
C3 H3 0.9300 .
C4 C5 1.383(5) .
C4 H4 0.9300 .
C5 C6 1.400(5) .
C5 C10 1.493(6) .
C6 C7 1.477(5) .
C7 C8 1.424(5) .
C8 C11 1.374(5) .
C8 C9 1.541(5) .
C9 C10 1.467(6) .
C9 H9A 0.9700 .
C9 H9B 0.9700 .
C10 H10A 0.9700 .
C10 H10B 0.9700 .
C11 C12 1.542(5) .

loop_
_geom_torsion_atom_site_label_1
_geom_torsion_atom_site_label_2
_geom_torsion_atom_site_label_3
_geom_torsion_atom_site_label_4
_geom_torsion
_geom_torsion_site_symmetry_1
_geom_torsion_site_symmetry_2
_geom_torsion_site_symmetry_3
_geom_torsion_site_symmetry_4
O2 Cu1 O1 C7 171.8(3) 2_766 . . .
O2 Cu1 O1 C7 -8.2(3) . . . .
O1 Cu1 O1 C7 138(62) 2_766 . . .
O2 Cu1 O2 C11 10(25) 2_766 . . .
O1 Cu1 O2 C11 -168.8(3) 2_766 . . .
O1 Cu1 O2 C11 11.2(3) . . . .
C6 C1 C2 C3 -0.3(7) . . . .
C1 C2 C3 C4 1.1(8) . . . .
C2 C3 C4 C5 -0.6(7) . . . .
C3 C4 C5 C6 -0.6(7) . . . .
C3 C4 C5 C10 178.7(4) . . . .
C2 C1 C6 C5 -0.9(6) . . . .
C2 C1 C6 C7 178.9(4) . . . .
C4 C5 C6 C1 1.4(6) . . . .
C10 C5 C6 C1 -177.9(4) . . . .
C4 C5 C6 C7 -178.4(4) . . . .
C10 C5 C6 C7 2.2(6) . . . .
Cu1 O1 C7 C8 0.4(6) . . . .
Cu1 O1 C7 C6 -178.8(2) . . . .
C1 C6 C7 O1 5.6(5) . . . .
C5 C6 C7 O1 -174.6(3) . . . .
C1 C6 C7 C8 -173.6(4) . . . .
C5 C6 C7 C8 6.2(6) . . . .
O1 C7 C8 C11 8.0(6) . . . .
C6 C7 C8 C11 -172.8(3) . . . .
O1 C7 C8 C9 -165.0(4) . . . .
C6 C7 C8 C9 14.1(6) . . . .
C11 C8 C9 C10 145.1(4) . . . .
C7 C8 C9 C10 -42.2(6) . . . .
C8 C9 C10 C5 49.9(6) . . . .
C4 C5 C10 C9 149.4(4) . . . .
C6 C5 C10 C9 -31.3(6) . . . .
Cu1 O2 C11 C8 -7.0(6) . . . .
Cu1 O2 C11 C12 171.6(3) . . . .
C7 C8 C11 O2 -4.5(7) . . . .
C9 C8 C11 O2 168.0(4) . . . .
C7 C8 C11 C12 177.0(4) . . . .
C9 C8 C11 C12 -10.6(6) . . . .
O2 C11 C12 F1 123.7(4) . . . .
C8 C11 C12 F1 -57.5(6) . . . .
O2 C11 C12 F3 3.1(5) . . . .
C8 C11 C12 F3 -178.1(4) . . . .
O2 C11 C12 F2 -115.6(4) . . . .
C8 C11 C12 F2 63.1(5) . . . .
